data_4131321
loop_
_publ_author_name
'Culcu, Gursu'
'Iovan, Diana A.'
'Krogman, Jeremy P.'
'Wilding, Matthew J. T.'
'Bezpalko, Mark W.'
'Foxman, Bruce M.'
'Thomas, Christine M.'

_publ_section_title
;
 Heterobimetallic Complexes Comprised of Nb and Fe: Isolation of a
 Coordinatively Unsaturated Nb<sup>III</sup>/Fe<sup>0</sup> Bimetallic
 Complex Featuring a Nb\\tb Fe Triple Bond.
;
_journal_issue 28
_journal_name_full 'Journal of the American Chemical Society'
_journal_page_first 9627
_journal_page_last 9636
_journal_paper_doi 10.1021/jacs.7b04151
_journal_volume 139
_journal_year 2017
_chemical_absolute_configuration ad
_chemical_formula_moiety 'C47 H53 Cl3 F3 N3 Nb1 O3 P3 S1'
_chemical_formula_sum 'C47 H53 Cl3 F3 N3 Nb O3 P3 S'
_chemical_formula_weight 1089.20
_space_group_IT_number 4
_space_group_name_Hall 'P 2yb'
_space_group_name_H-M_alt 'P 1 21 1'
_symmetry_cell_setting monoclinic
_symmetry_space_group_name_Hall 'P 2yb'
_symmetry_space_group_name_H-M 'P 1 21 1'
_atom_sites_solution_hydrogens difmap
_atom_sites_solution_primary direct
_audit_creation_date 2016-03-11
_audit_creation_method CRYSTALS_ver_14.61_build_00000
_cell_angle_alpha 90
_cell_angle_beta 110.611(3)
_cell_angle_gamma 90
_cell_formula_units_Z 2
_cell_length_a 11.0896(7)
_cell_length_b 20.9802(13)
_cell_length_c 11.1696(7)
_cell_measurement_reflns_used 9893
_cell_measurement_temperature 120
_cell_measurement_theta_max 28
_cell_measurement_theta_min 2
_cell_volume 2432.4(3)
_computing_cell_refinement 'Apex2 (Bruker AXS, 2006)'
_computing_data_collection 'Apex2 (Bruker AXS, 2006)'
_computing_data_reduction 'Apex2 (Bruker AXS, 2006)'
_computing_molecular_graphics 'CAMERON (Watkin et al., 1996)'
_computing_publication_material 'CRYSTALS (Betteridge et al., 2003)'
_computing_structure_refinement 'CRYSTALS (Betteridge et al., 2003)'
_computing_structure_solution 'SIR92 (Altomare et al., 1994)'
_diffrn_ambient_temperature 120
_diffrn_measured_fraction_theta_full 0.998
_diffrn_measured_fraction_theta_max 0.990
_diffrn_measurement_device Area
_diffrn_measurement_device_type 'Bruker Kappa Apex2'
_diffrn_measurement_method '\f & \w scans'
_diffrn_radiation_monochromator graphite
_diffrn_radiation_type 'Mo K\a'
_diffrn_radiation_wavelength 0.71073
_diffrn_reflns_av_R_equivalents 0.054
_diffrn_reflns_limit_h_max 14
_diffrn_reflns_limit_h_min -13
_diffrn_reflns_limit_k_max 27
_diffrn_reflns_limit_k_min -21
_diffrn_reflns_limit_l_max 14
_diffrn_reflns_limit_l_min -12
_diffrn_reflns_number 34235
_diffrn_reflns_theta_full 27.593
_diffrn_reflns_theta_max 28.157
_diffrn_reflns_theta_min 1.941
_diffrn_standards_number 0
_exptl_absorpt_coefficient_mu 0.609
_exptl_absorpt_correction_T_max 0.96
_exptl_absorpt_correction_T_min 0.86
_exptl_absorpt_correction_type numerical
_exptl_absorpt_process_details
; 
 Analytical Absorption (De Meulenaer & Tompa, 1965) 
;
_exptl_crystal_colour colourless
_exptl_crystal_density_diffrn 1.487
_exptl_crystal_density_method 'not measured'
_exptl_crystal_description plate
_exptl_crystal_F_000 1120.000
_exptl_crystal_size_max 0.290
_exptl_crystal_size_mid 0.240
_exptl_crystal_size_min 0.060
_refine_diff_density_max 1.38
_refine_diff_density_min -2.41
_refine_ls_abs_structure_details 'Flack (1983), 4420 Friedel-pairs'
_refine_ls_abs_structure_Flack 0.02(4)
_refine_ls_extinction_method None
_refine_ls_goodness_of_fit_ref 1.0015
_refine_ls_hydrogen_treatment constr
_refine_ls_matrix_type full
_refine_ls_number_parameters 576
_refine_ls_number_reflns 10487
_refine_ls_number_restraints 1
_refine_ls_R_factor_all 0.0632
_refine_ls_R_factor_gt 0.0600
_refine_ls_shift/su_max 0.0002665
_refine_ls_shift/su_mean 0.0000154
_refine_ls_structure_factor_coef Fsqd
_refine_ls_weighting_details
;
 Method= Modified Sheldrick 
 w=1/[\s^2^(F^2^) + ( 0.14P)^2^ + 0.17P] 
 ,where P=(max(Fo^2^,0) + 2Fc^2^)/3 
;
_refine_ls_weighting_scheme calc
_refine_ls_wR_factor_all 0.1597
_refine_ls_wR_factor_gt 0.1541
_refine_ls_wR_factor_ref 0.1597
_reflns_limit_h_max 13
_reflns_limit_h_min -14
_reflns_limit_k_max 27
_reflns_limit_k_min -21
_reflns_limit_l_max 14
_reflns_limit_l_min 0
_reflns_number_gt 9768
_reflns_number_total 10487
_reflns_threshold_expression I>2.0\s(I)
_oxford_diffrn_Wilson_B_factor 1.31
_oxford_diffrn_Wilson_scale 57.17
_oxford_refine_ls_r_factor_ref 0.0632
_oxford_refine_ls_scale 0.14998(8)
_oxford_reflns_number_all 10487
_oxford_reflns_threshold_expression_ref I>-10.0\s(I)
_oxford_structure_analysis_title 'gc_05_456_0m in P2(1)'
_cod_data_source_file ja7b04151_si_002.cif
_cod_data_source_block 5
_cod_original_sg_symbol_Hall 'P 2yb '
_cod_original_sg_symbol_H-M 'P 1 21 1 '
_cod_original_formula_sum 'C47 H53 Cl3 F3 N3 Nb1 O3 P3 S1'
_cod_database_code 4131321

loop_
_symmetry_equiv_pos_as_xyz
x,y,z
-x,y+1/2,-z

loop_
_atom_site_label
_atom_site_type_symbol
_atom_site_fract_x
_atom_site_fract_y
_atom_site_fract_z
_atom_site_U_iso_or_equiv
_atom_site_occupancy
_atom_site_adp_type
_atom_site_refinement_flags_posn
_atom_site_refinement_flags_occupancy
_atom_site_disorder_assembly
_atom_site_disorder_group
Nb1 Nb 0.47771(3) 0.32789(4) 0.26339(3) 0.0134 1.0000 Uani . . . .
Cl1 Cl 0.35365(10) 0.37916(7) 0.37645(10) 0.0223 1.0000 Uani . . . .
Cl2 Cl 0.72530(19) 0.55755(11) 0.5907(2) 0.0590 1.0000 Uani . . . .
Cl3 Cl 0.95830(18) 0.49803(10) 0.76782(18) 0.0530 1.0000 Uani . . . .
S1 S 0.83652(11) 0.17542(7) 0.83886(11) 0.0227 1.0000 Uani . . . .
P1 P 0.71603(10) 0.31575(6) 0.34326(9) 0.0144 1.0000 Uani . . . .
P2 P 0.48252(10) 0.36959(6) 0.05843(10) 0.0153 1.0000 Uani . . . .
P3 P 0.45060(10) 0.21860(7) 0.16936(10) 0.0154 1.0000 Uani . . . .
F1 F 0.8987(4) 0.05704(18) 0.9152(4) 0.0444 1.0000 Uani . . . .
F2 F 1.0463(3) 0.12571(19) 1.0059(3) 0.0421 1.0000 Uani . . . .
F3 F 1.0104(3) 0.09769(18) 0.8115(4) 0.0404 1.0000 Uani . . . .
O1 O 0.7928(4) 0.1859(2) 0.9437(4) 0.0357 1.0000 Uani . . . .
O2 O 0.9138(4) 0.22592(18) 0.8161(4) 0.0298 1.0000 Uani . . . .
O3 O 0.7424(4) 0.1481(2) 0.7262(4) 0.0381 1.0000 Uani . . . .
N1 N 0.6285(3) 0.3245(2) 0.4338(3) 0.0192 1.0000 Uani . . . .
N2 N 0.4472(4) 0.4124(2) 0.1631(3) 0.0182 1.0000 Uani . . . .
N3 N 0.3444(3) 0.25613(19) 0.2149(3) 0.0175 1.0000 Uani . . . .
C1 C 0.6649(7) 0.3248(4) 0.5773(6) 0.0201(15) 0.717(15) Uiso . P 1 1
C2 C 0.5805(5) 0.2849(3) 0.6182(5) 0.0288 1.0000 Uani . . . .
C3 C 0.6630(9) 0.3934(4) 0.6214(8) 0.037(2) 0.717(15) Uiso . P 1 1
C4 C 0.8020(4) 0.2416(2) 0.3606(4) 0.0163 1.0000 Uani . . . .
C5 C 0.8629(5) 0.2136(2) 0.4805(4) 0.0246 1.0000 Uani . . . .
C6 C 0.9195(5) 0.1540(3) 0.4875(5) 0.0294 1.0000 Uani . . . .
C7 C 0.9217(5) 0.1235(3) 0.3801(5) 0.0278 1.0000 Uani . . . .
C8 C 0.8646(5) 0.1517(3) 0.2602(5) 0.0263 1.0000 Uani . . . .
C9 C 0.8053(4) 0.2109(2) 0.2508(4) 0.0203 1.0000 Uani . . . .
C10 C 0.8325(4) 0.3783(2) 0.3616(4) 0.0169 1.0000 Uani . . . .
C11 C 0.8033(5) 0.4415(3) 0.3861(5) 0.0240 1.0000 Uani . . . .
C12 C 0.8883(5) 0.4898(3) 0.3955(5) 0.0287 1.0000 Uani . . . .
C13 C 1.0049(5) 0.4781(3) 0.3805(5) 0.0309 1.0000 Uani . . . .
C14 C 1.0345(5) 0.4163(3) 0.3535(5) 0.0266 1.0000 Uani . . . .
C15 C 0.9490(4) 0.3666(2) 0.3439(4) 0.0213 1.0000 Uani . . . .
C16 C 0.3904(5) 0.4763(2) 0.1643(5) 0.0237 1.0000 Uani . . . .
C17 C 0.4769(5) 0.5158(3) 0.2756(5) 0.0292 1.0000 Uani . . . .
C18 C 0.3618(5) 0.5121(3) 0.0389(5) 0.0291 1.0000 Uani . . . .
C19 C 0.6284(4) 0.3888(2) 0.0297(4) 0.0168 1.0000 Uani . . . .
C20 C 0.6873(5) 0.4480(2) 0.0623(5) 0.0235 1.0000 Uani . . . .
C21 C 0.8061(5) 0.4590(3) 0.0493(5) 0.0272 1.0000 Uani . . . .
C22 C 0.8661(5) 0.4108(3) 0.0048(5) 0.0279 1.0000 Uani . . . .
C23 C 0.8077(4) 0.3520(3) -0.0273(4) 0.0231 1.0000 Uani . . . .
C24 C 0.6884(4) 0.3403(2) -0.0153(4) 0.0190 1.0000 Uani . . . .
C25 C 0.3496(4) 0.3643(2) -0.0920(4) 0.0178 1.0000 Uani . . . .
C26 C 0.2255(4) 0.3614(3) -0.0859(4) 0.0244 1.0000 Uani . . . .
C27 C 0.1193(5) 0.3572(3) -0.1972(5) 0.0311 1.0000 Uani . . . .
C28 C 0.1352(5) 0.3562(3) -0.3151(5) 0.0331 1.0000 Uani . . . .
C29 C 0.2575(5) 0.3589(3) -0.3207(4) 0.0290 1.0000 Uani . . . .
C30 C 0.3655(5) 0.3629(2) -0.2093(4) 0.0218 1.0000 Uani . . . .
C31 C 0.2220(4) 0.2317(3) 0.2258(4) 0.0217 1.0000 Uani . . . .
C32 C 0.1091(5) 0.2738(3) 0.1520(5) 0.0271 1.0000 Uani . . . .
C33 C 0.2343(5) 0.2252(3) 0.3650(5) 0.0329 1.0000 Uani . . . .
C34 C 0.3988(4) 0.2016(2) 0.0001(4) 0.0171 1.0000 Uani . . . .
C35 C 0.2700(4) 0.2065(2) -0.0791(4) 0.0219 1.0000 Uani . . . .
C36 C 0.2353(5) 0.1961(3) -0.2089(5) 0.0277 1.0000 Uani . . . .
C37 C 0.3272(6) 0.1819(3) -0.2615(4) 0.0299 1.0000 Uani . . . .
C38 C 0.4572(5) 0.1763(2) -0.1833(4) 0.0240 1.0000 Uani . . . .
C39 C 0.4927(4) 0.1866(2) -0.0527(4) 0.0203 1.0000 Uani . . . .
C40 C 0.4996(4) 0.1430(2) 0.2486(4) 0.0194 1.0000 Uani . . . .
C41 C 0.5690(5) 0.1414(3) 0.3804(4) 0.0235 1.0000 Uani . . . .
C42 C 0.6097(5) 0.0846(3) 0.4429(5) 0.0307 1.0000 Uani . . . .
C43 C 0.5841(5) 0.0283(3) 0.3749(5) 0.0305 1.0000 Uani . . . .
C44 C 0.5153(6) 0.0282(3) 0.2450(5) 0.0328 1.0000 Uani . . . .
C45 C 0.4730(5) 0.0855(2) 0.1813(5) 0.0260 1.0000 Uani . . . .
C46 C 0.9529(5) 0.1105(3) 0.8955(5) 0.0271 1.0000 Uani . . . .
C47 C 0.8177(11) 0.5410(6) 0.7468(8) 0.0842 1.0000 Uani . . . .
C101 C 0.6427(14) 0.3462(9) 0.5653(13) 0.008(3) 0.283(15) Uiso . P 1 2
C103 C 0.7804(14) 0.3605(7) 0.6413(14) 0.015(4) 0.283(15) Uiso . P 1 2
H11 H 0.7531 0.3081 0.6156 0.0221 0.717(15) Uiso R P 1 1
H21 H 0.6008 0.2429 0.5981 0.0432 1.0000 Uiso R . . .
H22 H 0.6019 0.2884 0.7091 0.0430 1.0000 Uiso R . . .
H23 H 0.4900 0.2921 0.5762 0.0429 1.0000 Uiso R . . .
H31 H 0.7177 0.4186 0.5919 0.0600 0.717(15) Uiso R P 1 1
H32 H 0.6935 0.3947 0.7131 0.0601 0.717(15) Uiso R P 1 1
H33 H 0.5766 0.4097 0.5881 0.0598 0.717(15) Uiso R P 1 1
H51 H 0.8630 0.2344 0.5531 0.0296 1.0000 Uiso R . . .
H61 H 0.9567 0.1342 0.5659 0.0354 1.0000 Uiso R . . .
H71 H 0.9615 0.0837 0.3862 0.0329 1.0000 Uiso R . . .
H81 H 0.8644 0.1305 0.1868 0.0318 1.0000 Uiso R . . .
H91 H 0.7679 0.2300 0.1724 0.0241 1.0000 Uiso R . . .
H111 H 0.7263 0.4510 0.3986 0.0290 1.0000 Uiso R . . .
H121 H 0.8676 0.5310 0.4128 0.0338 1.0000 Uiso R . . .
H131 H 1.0618 0.5115 0.3862 0.0370 1.0000 Uiso R . . .
H141 H 1.1114 0.4080 0.3416 0.0324 1.0000 Uiso R . . .
H151 H 0.9684 0.3258 0.3245 0.0258 1.0000 Uiso R . . .
H161 H 0.3085 0.4702 0.1773 0.0281 1.0000 Uiso R . . .
H171 H 0.5520 0.5271 0.2577 0.0437 1.0000 Uiso R . . .
H172 H 0.4321 0.5533 0.2843 0.0437 1.0000 Uiso R . . .
H173 H 0.4977 0.4907 0.3523 0.0439 1.0000 Uiso R . . .
H181 H 0.4385 0.5199 0.0201 0.0440 1.0000 Uiso R . . .
H182 H 0.3216 0.5521 0.0443 0.0439 1.0000 Uiso R . . .
H183 H 0.3048 0.4874 -0.0296 0.0437 1.0000 Uiso R . . .
H201 H 0.6497 0.4805 0.0946 0.0277 1.0000 Uiso R . . .
H211 H 0.8450 0.4983 0.0706 0.0328 1.0000 Uiso R . . .
H221 H 0.9446 0.4187 -0.0052 0.0336 1.0000 Uiso R . . .
H231 H 0.8483 0.3200 -0.0563 0.0280 1.0000 Uiso R . . .
H241 H 0.6485 0.3005 -0.0362 0.0232 1.0000 Uiso R . . .
H261 H 0.2145 0.3618 -0.0071 0.0291 1.0000 Uiso R . . .
H271 H 0.0378 0.3546 -0.1922 0.0369 1.0000 Uiso R . . .
H281 H 0.0633 0.3539 -0.3909 0.0402 1.0000 Uiso R . . .
H291 H 0.2687 0.3579 -0.3996 0.0348 1.0000 Uiso R . . .
H301 H 0.4472 0.3641 -0.2130 0.0260 1.0000 Uiso R . . .
H311 H 0.2076 0.1890 0.1892 0.0258 1.0000 Uiso R . . .
H321 H 0.1028 0.2755 0.0634 0.0409 1.0000 Uiso R . . .
H322 H 0.1237 0.3161 0.1878 0.0408 1.0000 Uiso R . . .
H323 H 0.0305 0.2571 0.1564 0.0410 1.0000 Uiso R . . .
H331 H 0.2518 0.2657 0.4060 0.0487 1.0000 Uiso R . . .
H332 H 0.1560 0.2083 0.3713 0.0493 1.0000 Uiso R . . .
H333 H 0.3047 0.1972 0.4069 0.0488 1.0000 Uiso R . . .
H351 H 0.2084 0.2171 -0.0456 0.0260 1.0000 Uiso R . . .
H361 H 0.1478 0.1993 -0.2619 0.0335 1.0000 Uiso R . . .
H371 H 0.3015 0.1754 -0.3485 0.0360 1.0000 Uiso R . . .
H381 H 0.5200 0.1664 -0.2189 0.0287 1.0000 Uiso R . . .
H391 H 0.5802 0.1835 -0.0006 0.0241 1.0000 Uiso R . . .
H411 H 0.5880 0.1797 0.4278 0.0282 1.0000 Uiso R . . .
H421 H 0.6539 0.0840 0.5301 0.0372 1.0000 Uiso R . . .
H431 H 0.6125 -0.0100 0.4163 0.0371 1.0000 Uiso R . . .
H441 H 0.4952 -0.0101 0.2003 0.0395 1.0000 Uiso R . . .
H451 H 0.4274 0.0854 0.0943 0.0311 1.0000 Uiso R . . .
H471 H 0.7635 0.5164 0.7817 0.1014 1.0000 Uiso R . . .
H472 H 0.8404 0.5808 0.7932 0.1013 1.0000 Uiso R . . .
H1011 H 0.5897 0.3842 0.5614 0.0191 0.283(15) Uiso R P 1 2
H1031 H 0.8085 0.3941 0.5985 0.0351 0.283(15) Uiso R P 1 2
H1032 H 0.7868 0.3744 0.7255 0.0350 0.283(15) Uiso R P 1 2
H1033 H 0.8332 0.3234 0.6482 0.0351 0.283(15) Uiso R P 1 2

loop_
_atom_site_aniso_label
_atom_site_aniso_U_11
_atom_site_aniso_U_22
_atom_site_aniso_U_33
_atom_site_aniso_U_23
_atom_site_aniso_U_13
_atom_site_aniso_U_12
Nb1 0.00998(15) 0.01733(18) 0.01153(15) -0.00172(13) 0.00208(11) -0.00066(13)
Cl1 0.0170(5) 0.0294(6) 0.0204(5) -0.0022(4) 0.0067(4) 0.0017(4)
Cl2 0.0480(9) 0.0663(12) 0.0578(10) -0.0076(9) 0.0124(8) 0.0114(9)
Cl3 0.0471(9) 0.0499(10) 0.0606(11) 0.0153(8) 0.0172(8) 0.0010(7)
S1 0.0191(5) 0.0255(6) 0.0209(5) -0.0022(4) 0.0040(4) 0.0005(4)
P1 0.0106(4) 0.0188(6) 0.0113(4) -0.0014(4) 0.0011(3) -0.0013(4)
P2 0.0137(5) 0.0176(5) 0.0137(4) 0.0007(4) 0.0037(4) 0.0006(4)
P3 0.0130(5) 0.0185(5) 0.0137(5) -0.0018(4) 0.0033(4) -0.0024(4)
F1 0.0343(18) 0.0314(18) 0.063(2) 0.0133(17) 0.0118(17) -0.0041(15)
F2 0.0300(16) 0.048(2) 0.0316(17) 0.0023(15) -0.0103(13) -0.0010(15)
F3 0.0375(18) 0.041(2) 0.047(2) -0.0009(17) 0.0208(16) 0.0108(16)
O1 0.033(2) 0.044(2) 0.035(2) -0.0050(18) 0.0175(17) 0.0040(18)
O2 0.0312(19) 0.0259(19) 0.0322(19) 0.0020(15) 0.0111(15) 0.0015(15)
O3 0.0276(19) 0.041(2) 0.032(2) -0.0079(17) -0.0078(16) 0.0010(17)
N1 0.0128(14) 0.031(2) 0.0103(13) -0.0026(17) 0.0000(11) -0.0004(17)
N2 0.0154(17) 0.024(2) 0.0139(16) -0.0004(14) 0.0032(14) 0.0016(14)
N3 0.0119(15) 0.026(2) 0.0124(15) -0.0029(14) 0.0013(13) -0.0052(14)
C2 0.035(3) 0.036(3) 0.016(2) 0.0020(19) 0.0093(19) 0.004(2)
C4 0.0108(17) 0.020(2) 0.0157(18) 0.0004(16) 0.0022(15) -0.0015(15)
C5 0.027(2) 0.026(2) 0.016(2) 0.0029(18) 0.0025(17) 0.0024(19)
C6 0.029(2) 0.027(3) 0.026(2) 0.009(2) 0.003(2) 0.009(2)
C7 0.023(2) 0.025(2) 0.031(3) 0.004(2) 0.004(2) 0.0069(19)
C8 0.025(2) 0.028(3) 0.025(2) -0.0012(19) 0.0072(19) 0.004(2)
C9 0.0149(19) 0.027(2) 0.0159(18) 0.0031(18) 0.0019(15) 0.0050(17)
C10 0.0120(18) 0.023(2) 0.0145(18) -0.0012(16) 0.0026(14) -0.0025(16)
C11 0.019(2) 0.028(2) 0.025(2) -0.0035(19) 0.0074(18) -0.0018(18)
C12 0.027(2) 0.027(2) 0.029(2) -0.005(2) 0.0050(19) -0.004(2)
C13 0.025(2) 0.035(3) 0.028(2) -0.001(2) 0.0037(19) -0.014(2)
C14 0.016(2) 0.037(3) 0.026(2) 0.004(2) 0.0062(18) 0.0000(19)
C15 0.0141(19) 0.028(2) 0.020(2) 0.0030(18) 0.0047(16) 0.0009(17)
C16 0.024(2) 0.019(2) 0.028(2) -0.0020(19) 0.0088(18) 0.0064(18)
C17 0.036(3) 0.021(3) 0.028(2) -0.0069(19) 0.008(2) 0.003(2)
C18 0.033(3) 0.023(2) 0.031(3) 0.009(2) 0.012(2) 0.007(2)
C19 0.0147(18) 0.021(2) 0.0135(18) -0.0014(16) 0.0037(15) -0.0043(16)
C20 0.025(2) 0.024(2) 0.021(2) 0.0011(18) 0.0074(18) -0.0022(18)
C21 0.025(2) 0.030(3) 0.024(2) -0.002(2) 0.0054(19) -0.010(2)
C22 0.016(2) 0.043(3) 0.022(2) 0.003(2) 0.0023(17) -0.006(2)
C23 0.021(2) 0.030(2) 0.019(2) -0.0017(18) 0.0069(17) 0.0007(18)
C24 0.0173(18) 0.023(2) 0.0140(17) -0.0008(15) 0.0020(15) 0.0018(16)
C25 0.0115(18) 0.021(2) 0.0182(19) 0.0016(17) 0.0013(15) 0.0008(16)
C26 0.016(2) 0.036(3) 0.020(2) 0.001(2) 0.0042(17) -0.0002(19)
C27 0.017(2) 0.045(3) 0.026(2) 0.005(2) 0.0005(18) 0.001(2)
C28 0.020(2) 0.049(3) 0.021(2) 0.002(2) -0.0038(18) -0.001(2)
C29 0.028(2) 0.042(3) 0.0134(19) 0.002(2) 0.0026(18) -0.001(2)
C30 0.022(2) 0.025(2) 0.0165(19) -0.0022(18) 0.0051(17) -0.0015(18)
C31 0.0117(19) 0.033(3) 0.020(2) -0.0022(19) 0.0045(16) -0.0075(18)
C32 0.015(2) 0.040(3) 0.026(2) -0.006(2) 0.0064(18) -0.002(2)
C33 0.028(2) 0.049(3) 0.024(2) 0.001(2) 0.012(2) -0.014(2)
C34 0.0163(19) 0.019(2) 0.0150(18) -0.0027(16) 0.0041(15) -0.0044(16)
C35 0.020(2) 0.028(2) 0.018(2) -0.0054(18) 0.0061(17) -0.0032(18)
C36 0.024(2) 0.033(3) 0.018(2) -0.0030(19) -0.0015(17) -0.007(2)
C37 0.041(3) 0.033(3) 0.015(2) -0.006(2) 0.009(2) -0.006(2)
C38 0.032(2) 0.024(2) 0.019(2) -0.0017(18) 0.0127(19) -0.001(2)
C39 0.018(2) 0.020(2) 0.021(2) -0.0012(17) 0.0046(16) -0.0007(16)
C40 0.0174(19) 0.021(2) 0.019(2) -0.0011(17) 0.0054(17) -0.0064(18)
C41 0.025(2) 0.026(2) 0.018(2) -0.0022(18) 0.0048(17) -0.0055(19)
C42 0.026(2) 0.037(3) 0.023(2) 0.008(2) 0.0012(19) -0.003(2)
C43 0.035(3) 0.028(3) 0.025(2) 0.008(2) 0.007(2) 0.002(2)
C44 0.048(3) 0.022(3) 0.025(2) -0.0008(19) 0.010(2) 0.001(2)
C45 0.037(3) 0.021(2) 0.018(2) -0.0011(18) 0.0057(19) 0.000(2)
C46 0.022(2) 0.026(2) 0.028(2) 0.000(2) 0.0017(19) -0.0063(19)
C47 0.095(7) 0.097(8) 0.048(4) -0.023(5) 0.009(4) 0.045(6)

loop_
_atom_type_symbol
_atom_type_scat_dispersion_real
_atom_type_scat_dispersion_imag
_atom_type_scat_Cromer_Mann_a1
_atom_type_scat_Cromer_Mann_b1
_atom_type_scat_Cromer_Mann_a2
_atom_type_scat_Cromer_Mann_b2
_atom_type_scat_Cromer_Mann_a3
_atom_type_scat_Cromer_Mann_b3
_atom_type_scat_Cromer_Mann_a4
_atom_type_scat_Cromer_Mann_b4
_atom_type_scat_Cromer_Mann_c
_atom_type_scat_source
C 0.0033 0.0016 2.3100 20.8439 1.0200 10.2075 1.5886 0.5687 0.8650 51.6512 0.2156 'International Tables Vol C 4.2.6.8 and 6.1.1.4'
H 0.0000 0.0000 0.4930 10.5109 0.3229 26.1257 0.1402 3.1424 0.0408 57.7998 0.0030 'International Tables Vol C 4.2.6.8 and 6.1.1.4'
N 0.0061 0.0033 12.2126 0.0057 3.1322 9.8933 2.0125 28.9975 1.1663 0.5826 -11.5290 'International Tables Vol C 4.2.6.8 and 6.1.1.4'
O 0.0106 0.0060 3.0485 13.2771 2.2868 5.7011 1.5463 0.3239 0.8670 32.9089 0.2508 'International Tables Vol C 4.2.6.8 and 6.1.1.4'
F 0.0171 0.0103 3.5392 10.2825 2.6412 4.2944 1.5170 0.2615 1.0243 26.1476 0.2776 'International Tables Vol C 4.2.6.8 and 6.1.1.4'
P 0.1023 0.0942 6.4345 1.9067 4.1791 27.1570 1.7800 0.5260 1.4908 68.1645 1.1149 'International Tables Vol C 4.2.6.8 and 6.1.1.4'
S 0.1246 0.1234 6.9053 1.4679 5.2034 22.2151 1.4379 0.2536 1.5863 56.1720 0.8669 'International Tables Vol C 4.2.6.8 and 6.1.1.4'
Nb -2.0727 0.6215 17.6142 1.1887 12.0144 11.7660 4.0418 0.2048 3.5335 69.7957 3.7559 'International Tables Vol C 4.2.6.8 and 6.1.1.4'
Cl 0.1484 0.1585 11.4604 0.0104 7.1964 1.1662 6.2556 18.5194 1.6455 47.7784 -9.5574 'International Tables Vol C 4.2.6.8 and 6.1.1.4'

loop_
_geom_angle_atom_site_label_1
_geom_angle_atom_site_label_2
_geom_angle_atom_site_label_3
_geom_angle
_geom_angle_publ_flag
Cl1 Nb1 P1 125.82(4) yes
Cl1 Nb1 P2 121.85(4) yes
P1 Nb1 P2 90.10(4) yes
Cl1 Nb1 P3 128.39(4) yes
P1 Nb1 P3 90.70(4) yes
P2 Nb1 P3 88.51(4) yes
Cl1 Nb1 N1 87.62(11) yes
P1 Nb1 N1 41.00(10) yes
P2 Nb1 N1 126.71(11) yes
P3 Nb1 N1 107.32(14) yes
Cl1 Nb1 N2 83.50(11) yes
P1 Nb1 N2 103.49(11) yes
P2 Nb1 N2 40.88(11) yes
P3 Nb1 N2 126.11(11) yes
N1 Nb1 N2 117.36(17) yes
Cl1 Nb1 N3 88.55(11) yes
P1 Nb1 N3 126.70(11) yes
P2 Nb1 N3 105.35(10) yes
P3 Nb1 N3 40.84(11) yes
N1 Nb1 N3 119.94(16) yes
N2 Nb1 N3 121.63(15) yes
O1 S1 O2 115.1(3) yes
O1 S1 O3 115.2(3) yes
O2 S1 O3 115.5(3) yes
O1 S1 C46 103.4(3) yes
O2 S1 C46 102.6(2) yes
O3 S1 C46 102.2(2) yes
Nb1 P1 N1 54.90(11) yes
Nb1 P1 C4 125.64(14) yes
N1 P1 C4 115.9(2) yes
Nb1 P1 C10 126.50(15) yes
N1 P1 C10 113.8(2) yes
C4 P1 C10 106.7(2) yes
Nb1 P2 N2 55.94(15) yes
Nb1 P2 C19 123.93(14) yes
N2 P2 C19 117.6(2) yes
Nb1 P2 C25 124.29(15) yes
N2 P2 C25 112.2(2) yes
C19 P2 C25 109.7(2) yes
Nb1 P3 N3 54.66(13) yes
Nb1 P3 C34 124.61(15) yes
N3 P3 C34 114.8(2) yes
Nb1 P3 C40 129.06(15) yes
N3 P3 C40 113.3(2) yes
C34 P3 C40 105.7(2) yes
P1 N1 Nb1 84.10(14) yes
P1 N1 C1 131.4(4) yes
Nb1 N1 C1 144.5(4) yes
P1 N1 Nb1 84.10(14) yes
P1 N1 C101 139.5(6) yes
Nb1 N1 C101 132.4(7) yes
Nb1 N2 P2 83.18(18) yes
Nb1 N2 C16 139.6(3) yes
P2 N2 C16 135.7(3) yes
P3 N3 Nb1 84.50(16) yes
P3 N3 C31 129.2(3) yes
Nb1 N3 C31 145.4(3) yes
N1 C1 C2 111.9(5) yes
N1 C1 C3 108.6(7) yes
C2 C1 C3 111.2(6) yes
N1 C1 H11 108.3 no
C2 C1 H11 108.1 no
C3 C1 H11 108.6 no
C1 C2 H21 103.2 no
C1 C2 H22 110.1 no
H21 C2 H22 109.2 no
C1 C2 H23 115.9 no
H21 C2 H23 108.9 no
H22 C2 H23 109.3 no
C101 C2 H21 117.9 no
C101 C2 H22 109.7 no
H21 C2 H22 109.2 no
C101 C2 H23 101.4 no
H21 C2 H23 108.9 no
H22 C2 H23 109.3 no
C1 C3 H31 109.3 no
C1 C3 H32 109.4 no
H31 C3 H32 109.2 no
C1 C3 H33 109.6 no
H31 C3 H33 109.9 no
H32 C3 H33 109.4 no
P1 C4 C5 121.6(4) yes
P1 C4 C9 118.7(3) yes
C5 C4 C9 119.6(4) yes
C4 C5 C6 119.2(5) yes
C4 C5 H51 119.6 no
C6 C5 H51 121.2 no
C5 C6 C7 121.3(5) yes
C5 C6 H61 120.0 no
C7 C6 H61 118.7 no
C6 C7 C8 120.1(5) yes
C6 C7 H71 120.4 no
C8 C7 H71 119.5 no
C7 C8 C9 119.6(5) yes
C7 C8 H81 120.1 no
C9 C8 H81 120.3 no
C4 C9 C8 120.2(4) yes
C4 C9 H91 119.6 no
C8 C9 H91 120.3 no
P1 C10 C11 120.1(3) yes
P1 C10 C15 121.2(4) yes
C11 C10 C15 118.6(4) yes
C10 C11 C12 120.8(5) yes
C10 C11 H111 120.9 no
C12 C11 H111 118.3 no
C11 C12 C13 120.7(5) yes
C11 C12 H121 119.4 no
C13 C12 H121 119.9 no
C12 C13 C14 119.4(5) yes
C12 C13 H131 119.9 no
C14 C13 H131 120.6 no
C13 C14 C15 120.6(5) yes
C13 C14 H141 120.3 no
C15 C14 H141 119.1 no
C10 C15 C14 119.8(5) yes
C10 C15 H151 119.9 no
C14 C15 H151 120.3 no
N2 C16 C17 110.6(4) yes
N2 C16 C18 112.9(4) yes
C17 C16 C18 110.5(5) yes
N2 C16 H161 107.6 no
C17 C16 H161 107.6 no
C18 C16 H161 107.3 no
C16 C17 H171 108.1 no
C16 C17 H172 109.3 no
H171 C17 H172 109.9 no
C16 C17 H173 108.4 no
H171 C17 H173 111.8 no
H172 C17 H173 109.3 no
C16 C18 H181 111.8 no
C16 C18 H182 108.9 no
H181 C18 H182 109.3 no
C16 C18 H183 109.6 no
H181 C18 H183 107.7 no
H182 C18 H183 109.4 no
P2 C19 C20 121.4(4) yes
P2 C19 C24 118.1(3) yes
C20 C19 C24 120.2(4) yes
C19 C20 C21 119.6(5) yes
C19 C20 H201 121.3 no
C21 C20 H201 119.0 no
C20 C21 C22 120.3(5) yes
C20 C21 H211 119.6 no
C22 C21 H211 120.1 no
C21 C22 C23 120.0(4) yes
C21 C22 H221 119.9 no
C23 C22 H221 120.1 no
C22 C23 C24 120.4(5) yes
C22 C23 H231 119.7 no
C24 C23 H231 119.9 no
C19 C24 C23 119.5(4) yes
C19 C24 H241 119.6 no
C23 C24 H241 120.9 no
P2 C25 C26 116.8(3) yes
P2 C25 C30 123.2(3) yes
C26 C25 C30 119.9(4) yes
C25 C26 C27 120.0(4) yes
C25 C26 H261 120.2 no
C27 C26 H261 119.8 no
C26 C27 C28 120.0(5) yes
C26 C27 H271 119.4 no
C28 C27 H271 120.6 no
C27 C28 C29 119.8(4) yes
C27 C28 H281 120.4 no
C29 C28 H281 119.8 no
C28 C29 C30 120.8(5) yes
C28 C29 H291 120.1 no
C30 C29 H291 119.1 no
C29 C30 C25 119.4(4) yes
C29 C30 H301 120.7 no
C25 C30 H301 119.8 no
N3 C31 C32 110.8(4) yes
N3 C31 C33 111.0(4) yes
C32 C31 C33 111.6(4) yes
N3 C31 H311 107.5 no
C32 C31 H311 108.9 no
C33 C31 H311 106.8 no
C31 C32 H321 109.1 no
C31 C32 H322 108.9 no
H321 C32 H322 109.2 no
C31 C32 H323 110.7 no
H321 C32 H323 109.1 no
H322 C32 H323 109.8 no
C31 C33 H331 110.1 no
C31 C33 H332 110.5 no
H331 C33 H332 109.3 no
C31 C33 H333 108.6 no
H331 C33 H333 108.6 no
H332 C33 H333 109.7 no
P3 C34 C35 121.8(3) yes
P3 C34 C39 118.3(3) yes
C35 C34 C39 119.8(4) yes
C34 C35 C36 120.0(4) yes
C34 C35 H351 120.3 no
C36 C35 H351 119.8 no
C35 C36 C37 120.5(5) yes
C35 C36 H361 119.5 no
C37 C36 H361 119.9 no
C36 C37 C38 120.4(4) yes
C36 C37 H371 118.8 no
C38 C37 H371 120.8 no
C37 C38 C39 119.4(4) yes
C37 C38 H381 120.5 no
C39 C38 H381 120.1 no
C34 C39 C38 120.0(4) yes
C34 C39 H391 120.8 no
C38 C39 H391 119.2 no
P3 C40 C41 119.7(4) yes
P3 C40 C45 121.7(3) yes
C41 C40 C45 118.6(5) yes
C40 C41 C42 121.0(5) yes
C40 C41 H411 120.0 no
C42 C41 H411 119.0 no
C41 C42 C43 119.7(5) yes
C41 C42 H421 120.3 no
C43 C42 H421 120.0 no
C42 C43 C44 120.8(5) yes
C42 C43 H431 120.0 no
C44 C43 H431 119.3 no
C43 C44 C45 119.8(5) yes
C43 C44 H441 120.3 no
C45 C44 H441 119.8 no
C40 C45 C44 120.1(4) yes
C40 C45 H451 120.1 no
C44 C45 H451 119.7 no
S1 C46 F2 111.3(4) yes
S1 C46 F3 111.1(4) yes
F2 C46 F3 106.8(4) yes
S1 C46 F1 112.4(4) yes
F2 C46 F1 107.3(4) yes
F3 C46 F1 107.6(5) yes
Cl3 C47 Cl2 115.2(5) yes
Cl3 C47 H471 108.7 no
Cl2 C47 H471 106.4 no
Cl3 C47 H472 108.8 no
Cl2 C47 H472 108.6 no
H471 C47 H472 109.0 no
N1 C101 C2 101.5(10) yes
N1 C101 C103 110.7(11) yes
C2 C101 C103 115.0(12) yes
N1 C101 H1011 110.5 no
C2 C101 H1011 109.0 no
C103 C101 H1011 109.8 no
C101 C103 H1031 108.0 no
C101 C103 H1032 108.9 no
H1031 C103 H1032 109.7 no
C101 C103 H1033 110.8 no
H1031 C103 H1033 109.9 no
H1032 C103 H1033 109.6 no

loop_
_geom_bond_atom_site_label_1
_geom_bond_atom_site_label_2
_geom_bond_distance
_geom_bond_publ_flag
Nb1 Cl1 2.4223(11) yes
Nb1 P1 2.4871(10) yes
Nb1 P2 2.4689(11) yes
Nb1 P3 2.4957(12) yes
Nb1 N1 2.046(3) yes
Nb1 N2 2.060(4) yes
Nb1 N3 2.045(4) yes
Cl2 C47 1.718(9) yes
Cl3 C47 1.744(10) yes
S1 O1 1.433(4) yes
S1 O2 1.440(4) yes
S1 O3 1.441(4) yes
S1 C46 1.829(6) yes
P1 N1 1.640(4) yes
P1 C4 1.800(5) yes
P1 C10 1.802(5) yes
P2 N2 1.627(4) yes
P2 C19 1.802(4) yes
P2 C25 1.807(4) yes
P3 N3 1.640(4) yes
P3 C34 1.807(4) yes
P3 C40 1.804(5) yes
F1 C46 1.327(6) yes
F2 C46 1.340(6) yes
F3 C46 1.333(6) yes
N1 C1 1.508(7) yes
N1 C101 1.492(14) yes
N2 C16 1.484(6) yes
N3 C31 1.495(5) yes
C1 C2 1.445(9) yes
C1 C3 1.524(13) yes
C1 H11 0.984 no
C2 H21 0.955 no
C2 H22 0.961 no
C2 H23 0.958 no
C2 C101 1.664(17) yes
C2 H21 0.955 no
C2 H22 0.961 no
C2 H23 0.958 no
C3 H31 0.947 no
C3 H32 0.960 no
C3 H33 0.960 no
C4 C5 1.400(6) yes
C4 C9 1.396(6) yes
C5 C6 1.388(7) yes
C5 H51 0.920 no
C6 C7 1.368(8) yes
C6 H61 0.925 no
C7 C8 1.395(7) yes
C7 H71 0.935 no
C8 C9 1.392(7) yes
C8 H81 0.933 no
C9 H91 0.919 no
C10 C11 1.413(7) yes
C10 C15 1.396(6) yes
C11 C12 1.362(7) yes
C11 H111 0.934 no
C12 C13 1.383(8) yes
C12 H121 0.932 no
C13 C14 1.396(8) yes
C13 H131 0.929 no
C14 C15 1.388(7) yes
C14 H141 0.925 no
C15 H151 0.927 no
C16 C17 1.521(7) yes
C16 C18 1.521(7) yes
C16 H161 0.977 no
C17 H171 0.952 no
C17 H172 0.954 no
C17 H173 0.961 no
C18 H181 0.960 no
C18 H182 0.961 no
C18 H183 0.955 no
C19 C20 1.392(7) yes
C19 C24 1.401(6) yes
C20 C21 1.394(7) yes
C20 H201 0.935 no
C21 C22 1.395(8) yes
C21 H211 0.922 no
C22 C23 1.381(7) yes
C22 H221 0.930 no
C23 C24 1.397(6) yes
C23 H231 0.928 no
C24 H241 0.936 no
C25 C26 1.402(6) yes
C25 C30 1.383(6) yes
C26 C27 1.382(6) yes
C26 H261 0.930 no
C27 C28 1.389(8) yes
C27 H271 0.926 no
C28 C29 1.380(8) yes
C28 H281 0.939 no
C29 C30 1.393(6) yes
C29 H291 0.933 no
C30 H301 0.922 no
C31 C32 1.516(7) yes
C31 C33 1.518(7) yes
C31 H311 0.975 no
C32 H321 0.968 no
C32 H322 0.964 no
C32 H323 0.956 no
C33 H331 0.951 no
C33 H332 0.964 no
C33 H333 0.957 no
C34 C35 1.394(6) yes
C34 C39 1.402(6) yes
C35 C36 1.380(6) yes
C35 H351 0.915 no
C36 C37 1.376(8) yes
C36 H361 0.944 no
C37 C38 1.403(7) yes
C37 H371 0.922 no
C38 C39 1.388(6) yes
C38 H381 0.940 no
C39 H391 0.942 no
C40 C41 1.401(6) yes
C40 C45 1.396(7) yes
C41 C42 1.376(8) yes
C41 H411 0.945 no
C42 C43 1.379(8) yes
C42 H421 0.923 no
C43 C44 1.381(7) yes
C43 H431 0.926 no
C44 C45 1.392(8) yes
C44 H441 0.931 no
C45 H451 0.924 no
C47 H471 0.972 no
C47 H472 0.968 no
C101 C103 1.493(19) yes
C101 H1011 0.982 no
C103 H1031 0.963 no
C103 H1032 0.964 no
C103 H1033 0.961 no
